data_7056707
loop_
_publ_author_name
'Lee, Sze-Ling'
'Hu, Fei-long'
'Shang, Xiu-Juan'
'Shi, Yi-Xiang'
'Tan, Ai Ling'
'Mizera, Jens'
'Clegg, Jack Kay'
'Zhang, Wen-Hua'
'Young, David James'
'Lang, Jian-Ping'

_publ_section_title
;
 Efficient ring-opening polymerization (ROP) of &#x025B;-caprolactone
 catalysed by isomeric pyridyl \b-diketonate iron(lll) complexes
;
_journal_name_full 'New J. Chem.'
_journal_paper_doi 10.1039/C7NJ03571C
_journal_year 2017
_chemical_formula_moiety '(C39 H27 Fe N6 O6), 0.5(H2 O)'
_chemical_formula_sum 'C39 H28 Fe N6 O6.5'
_chemical_formula_weight 740.52
_space_group_crystal_system trigonal
_space_group_IT_number 148
_space_group_name_Hall '-R 3'
_space_group_name_H-M_alt 'R -3 :H'
_symmetry_space_group_name_Hall '-R 3'
_symmetry_space_group_name_H-M 'R -3 :H'
_atom_sites_solution_hydrogens mixed
_audit_creation_method SHELXL-2014/7
_audit_update_record
;
2017-04-21 deposited with the CCDC.
2017-10-24 downloaded from the CCDC.
;
_cell_angle_alpha 90
_cell_angle_beta 90
_cell_angle_gamma 120
_cell_formula_units_Z 6
_cell_length_a 14.2613(7)
_cell_length_b 14.2613(7)
_cell_length_c 30.489(2)
_cell_measurement_reflns_used 1483
_cell_measurement_temperature 293(2)
_cell_measurement_theta_max 29.4910
_cell_measurement_theta_min 3.5590
_cell_volume 5370.2(5)
_computing_structure_refinement 'SHELXL-2014/7 (Sheldrick, 2014)'
_diffrn_ambient_temperature 293(2)
_diffrn_measured_fraction_theta_full 0.999
_diffrn_measured_fraction_theta_max 0.999
_diffrn_measurement_device_type 'Xcalibur, Atlas, Gemini'
_diffrn_measurement_method 'phi and omega scans'
_diffrn_radiation_type MoK\a
_diffrn_radiation_wavelength 0.71073
_diffrn_reflns_av_R_equivalents 0.0377
_diffrn_reflns_av_unetI/netI 0.0561
_diffrn_reflns_Laue_measured_fraction_full 0.999
_diffrn_reflns_Laue_measured_fraction_max 0.999
_diffrn_reflns_limit_h_max 16
_diffrn_reflns_limit_h_min -16
_diffrn_reflns_limit_k_max 9
_diffrn_reflns_limit_k_min -16
_diffrn_reflns_limit_l_max 36
_diffrn_reflns_limit_l_min -31
_diffrn_reflns_number 4761
_diffrn_reflns_point_group_measured_fraction_full 0.999
_diffrn_reflns_point_group_measured_fraction_max 0.999
_diffrn_reflns_theta_full 24.996
_diffrn_reflns_theta_max 24.996
_diffrn_reflns_theta_min 2.857
_diffrn_standards_decay_% 0
_diffrn_standards_interval_count 0
_diffrn_standards_interval_time 0
_diffrn_standards_number 0
_exptl_absorpt_coefficient_mu 0.479
_exptl_absorpt_correction_T_max 0.913
_exptl_absorpt_correction_T_min 0.909
_exptl_absorpt_correction_type multi-scan
_exptl_absorpt_process_details sadabs
_exptl_crystal_colour Red
_exptl_crystal_density_diffrn 1.374
_exptl_crystal_description Block
_exptl_crystal_F_000 2292
_exptl_crystal_size_max 0.200
_exptl_crystal_size_mid 0.200
_exptl_crystal_size_min 0.190
_refine_diff_density_max 1.206
_refine_diff_density_min -0.286
_refine_diff_density_rms 0.108
_refine_ls_extinction_method none
_refine_ls_goodness_of_fit_ref 1.099
_refine_ls_hydrogen_treatment constr
_refine_ls_matrix_type full
_refine_ls_number_parameters 160
_refine_ls_number_reflns 2104
_refine_ls_number_restraints 0
_refine_ls_restrained_S_all 1.099
_refine_ls_R_factor_all 0.1015
_refine_ls_R_factor_gt 0.0751
_refine_ls_shift/su_max 0.000
_refine_ls_shift/su_mean 0.000
_refine_ls_structure_factor_coef Fsqd
_refine_ls_weighting_details 'w=1/[\s^2^(Fo^2^)+(0.1627P)^2^+10.5326P] where P=(Fo^2^+2Fc^2^)/3'
_refine_ls_weighting_scheme calc
_refine_ls_wR_factor_gt 0.2468
_refine_ls_wR_factor_ref 0.2725
_reflns_Friedel_coverage 0.000
_reflns_number_gt 1503
_reflns_number_total 2104
_reflns_threshold_expression 'I > 2\s(I)'
_cod_data_source_file c7nj03571c1.cif
_cod_data_source_block CPX1
_cod_original_cell_volume 5370.2(6)
_cod_original_formula_sum 'C39 H28 Fe N6 O6.50'
_cod_database_code 7056707
_shelx_shelxl_version_number 2014/7
_shelx_space_group_comment
;
The symmetry employed for this shelxl refinement is uniquely defined
by the following loop, which should always be used as a source of
symmetry information in preference to the above space-group names.
They are only intended as comments.
;
_shelx_estimated_absorpt_t_min 0.910
_shelx_estimated_absorpt_t_max 0.915

loop_
_space_group_symop_operation_xyz
'x, y, z'
'-y, x-y, z'
'-x+y, -x, z'
'x+2/3, y+1/3, z+1/3'
'-y+2/3, x-y+1/3, z+1/3'
'-x+y+2/3, -x+1/3, z+1/3'
'x+1/3, y+2/3, z+2/3'
'-y+1/3, x-y+2/3, z+2/3'
'-x+y+1/3, -x+2/3, z+2/3'
'-x, -y, -z'
'y, -x+y, -z'
'x-y, x, -z'
'-x+2/3, -y+1/3, -z+1/3'
'y+2/3, -x+y+1/3, -z+1/3'
'x-y+2/3, x+1/3, -z+1/3'
'-x+1/3, -y+2/3, -z+2/3'
'y+1/3, -x+y+2/3, -z+2/3'
'x-y+1/3, x+2/3, -z+2/3'

loop_
_atom_site_label
_atom_site_type_symbol
_atom_site_fract_x
_atom_site_fract_y
_atom_site_fract_z
_atom_site_U_iso_or_equiv
_atom_site_adp_type
_atom_site_occupancy
_atom_site_site_symmetry_order
_atom_site_calc_flag
_atom_site_refinement_flags_posn
_atom_site_refinement_flags_adp
_atom_site_refinement_flags_occupancy
_atom_site_disorder_assembly
_atom_site_disorder_group
Fe1 Fe 0.3333 0.6667 0.06400(4) 0.0424(5) Uani 1 3 d S T P . .
O1 O 0.2556(3) 0.5382(3) 0.02463(11) 0.0515(10) Uani 1 1 d . . . . .
O1W O 0.0000 0.0000 -0.0480(4) 0.088(5) Uani 0.5 3 d S T P . .
H1W H -0.0003 -0.0538 -0.0375 0.106 Uiso 0.3333 1 d R U P . .
O2 O 0.2001(3) 0.6017(3) 0.10047(10) 0.0439(9) Uani 1 1 d . . . . .
C13 C -0.0873(4) 0.4426(4) 0.11144(18) 0.0645(15) Uani 0.3333 1 d . . P A 1
H13 H -0.1052 0.4049 0.0850 0.077 Uiso 0.3333 1 calc R U P A 1
N2 N -0.1646(5) 0.4266(5) 0.1403(2) 0.0793(19) Uani 0.3333 1 d . . P A 1
N2A N -0.0873(4) 0.4426(4) 0.11144(18) 0.0645(15) Uani 0.6667 1 d . . P A 2
C13A C -0.1646(5) 0.4266(5) 0.1403(2) 0.0793(19) Uani 0.6667 1 d . . P A 2
H13A H -0.2361 0.3763 0.1336 0.095 Uiso 0.6667 1 calc R U P A 2
N1 N 0.0112(5) 0.3357(5) -0.02610(17) 0.0667(17) Uani 0.3333 1 d . . P B 1
C1 C -0.0204(6) 0.2735(6) -0.0634(2) 0.094(2) Uani 0.3333 1 d . . P B 1
H1 H -0.0932 0.2246 -0.0685 0.113 Uiso 0.3333 1 calc R U P B 1
C1A C 0.0112(5) 0.3357(5) -0.02610(17) 0.0667(17) Uani 0.6667 1 d . . P B 2
H1A H -0.0401 0.3292 -0.0056 0.080 Uiso 0.6667 1 calc R U P B 2
N1A N -0.0204(6) 0.2735(6) -0.0634(2) 0.094(2) Uani 0.6667 1 d . . P B 2
C2 C 0.0557(6) 0.2842(6) -0.0928(2) 0.079(2) Uani 1 1 d . . . . .
H2 H 0.0338 0.2412 -0.1178 0.095 Uiso 1 1 calc R U . B 1
C3 C 0.1636(6) 0.3559(7) -0.0870(2) 0.084(2) Uani 1 1 d . . . . .
H3 H 0.2146 0.3616 -0.1074 0.101 Uiso 1 1 calc R U . . .
C4 C 0.1937(5) 0.4183(6) -0.0504(2) 0.074(2) Uani 1 1 d . . . . .
H4 H 0.2661 0.4697 -0.0461 0.089 Uiso 1 1 calc R U . . .
C5 C 0.1170(5) 0.4062(5) -0.01936(16) 0.0506(13) Uani 1 1 d . . . . .
C6 C 0.1530(4) 0.4776(4) 0.02049(15) 0.0438(12) Uani 1 1 d . . . . .
C7 C 0.0776(4) 0.4731(5) 0.05034(17) 0.0499(13) Uani 1 1 d . . . . .
H7 H 0.0048 0.4272 0.0441 0.060 Uiso 1 1 calc R U . . .
C8 C 0.1035(4) 0.5325(4) 0.08892(15) 0.0411(11) Uani 1 1 d . . . . .
C9 C 0.0166(4) 0.5139(4) 0.12111(16) 0.0431(12) Uani 1 1 d . . . . .
C10 C 0.0420(5) 0.5686(5) 0.16082(17) 0.0558(15) Uani 1 1 d . . . . .
H10 H 0.1139 0.6167 0.1679 0.067 Uiso 1 1 calc R U . . .
C11 C -0.0385(5) 0.5521(5) 0.18973(19) 0.0636(16) Uani 1 1 d . . . . .
H11 H -0.0220 0.5891 0.2163 0.076 Uiso 1 1 calc R U . . .
C12 C -0.1432(5) 0.4804(5) 0.1788(2) 0.0700(18) Uani 1 1 d . . . . .
H12 H -0.1993 0.4686 0.1977 0.084 Uiso 1 1 calc R U . A 1

loop_
_atom_site_aniso_label
_atom_site_aniso_U_11
_atom_site_aniso_U_22
_atom_site_aniso_U_33
_atom_site_aniso_U_23
_atom_site_aniso_U_13
_atom_site_aniso_U_12
Fe1 0.0387(6) 0.0387(6) 0.0499(8) 0.000 0.000 0.0193(3)
O1 0.045(2) 0.049(2) 0.057(2) -0.0104(17) 0.0019(16) 0.0212(19)
O1W 0.122(9) 0.122(9) 0.021(6) 0.000 0.000 0.061(4)
O2 0.038(2) 0.0389(19) 0.0498(18) -0.0063(15) 0.0001(15) 0.0159(16)
C13 0.042(3) 0.062(3) 0.082(3) -0.020(3) 0.000(3) 0.021(3)
N2 0.040(3) 0.072(4) 0.110(5) -0.026(4) -0.001(3) 0.016(3)
N2A 0.042(3) 0.062(3) 0.082(3) -0.020(3) 0.000(3) 0.021(3)
C13A 0.040(3) 0.072(4) 0.110(5) -0.026(4) -0.001(3) 0.016(3)
N1 0.073(4) 0.066(4) 0.059(3) -0.013(3) 0.003(3) 0.033(3)
C1 0.087(5) 0.099(5) 0.095(4) -0.023(4) -0.001(4) 0.045(4)
C1A 0.073(4) 0.066(4) 0.059(3) -0.013(3) 0.003(3) 0.033(3)
N1A 0.087(5) 0.099(5) 0.095(4) -0.023(4) -0.001(4) 0.045(4)
C2 0.088(5) 0.084(5) 0.071(4) -0.035(4) -0.008(4) 0.046(4)
C3 0.067(5) 0.104(6) 0.085(5) -0.044(4) 0.002(4) 0.045(4)
C4 0.062(4) 0.094(5) 0.074(4) -0.035(4) -0.008(3) 0.044(4)
C5 0.054(3) 0.053(3) 0.055(3) -0.009(2) -0.008(3) 0.034(3)
C6 0.053(3) 0.041(3) 0.045(2) -0.003(2) -0.003(2) 0.029(3)
C7 0.045(3) 0.051(3) 0.055(3) -0.009(2) -0.004(2) 0.025(3)
C8 0.043(3) 0.035(3) 0.050(3) 0.001(2) -0.001(2) 0.023(2)
C9 0.045(3) 0.037(3) 0.051(3) -0.005(2) -0.004(2) 0.023(2)
C10 0.048(3) 0.053(3) 0.061(3) -0.010(3) 0.002(3) 0.021(3)
C11 0.065(4) 0.064(4) 0.058(3) -0.010(3) 0.010(3) 0.029(3)
C12 0.061(4) 0.069(4) 0.080(4) -0.004(3) 0.022(3) 0.032(4)

loop_
_atom_type_symbol
_atom_type_description
_atom_type_scat_dispersion_real
_atom_type_scat_dispersion_imag
_atom_type_scat_source
C C 0.0033 0.0016 'International Tables Vol C Tables 4.2.6.8 and 6.1.1.4'
H H 0.0000 0.0000 'International Tables Vol C Tables 4.2.6.8 and 6.1.1.4'
Fe Fe 0.3463 0.8444 'International Tables Vol C Tables 4.2.6.8 and 6.1.1.4'
N N 0.0061 0.0033 'International Tables Vol C Tables 4.2.6.8 and 6.1.1.4'
O O 0.0106 0.0060 'International Tables Vol C Tables 4.2.6.8 and 6.1.1.4'

loop_
_geom_angle_atom_site_label_1
_geom_angle_atom_site_label_2
_geom_angle_atom_site_label_3
_geom_angle
_geom_angle_site_symmetry_1
_geom_angle_site_symmetry_3
O2 Fe1 O2 91.71(13) . 3_565
O2 Fe1 O2 91.71(13) . 2_665
O2 Fe1 O2 91.70(13) 3_565 2_665
O2 Fe1 O1 93.88(15) . 3_565
O2 Fe1 O1 86.91(14) 3_565 3_565
O2 Fe1 O1 174.29(14) 2_665 3_565
O2 Fe1 O1 174.28(14) . 2_665
O2 Fe1 O1 93.88(15) 3_565 2_665
O2 Fe1 O1 86.91(14) 2_665 2_665
O1 Fe1 O1 87.65(15) 3_565 2_665
O2 Fe1 O1 86.91(14) . .
O2 Fe1 O1 174.29(14) 3_565 .
O2 Fe1 O1 93.88(15) 2_665 .
O1 Fe1 O1 87.65(15) 3_565 .
O1 Fe1 O1 87.65(15) 2_665 .
C6 O1 Fe1 127.0(3) . .
C8 O2 Fe1 128.0(3) . .
N2 C13 C9 119.1(5) . .
N2 C13 H13 120.4 . .
C9 C13 H13 120.4 . .
C13 N2 C12 122.8(6) . .
C13A N2A C9 119.1(5) . .
N2A C13A C12 122.8(6) . .
N2A C13A H13A 118.6 . .
C12 C13A H13A 118.6 . .
C5 N1 C1 119.5(6) . .
C2 C1 N1 119.2(6) . .
C2 C1 H1 120.4 . .
N1 C1 H1 120.4 . .
C5 C1A N1A 119.5(6) . .
C5 C1A H1A 120.3 . .
N1A C1A H1A 120.3 . .
C2 N1A C1A 119.2(6) . .
N1A C2 C3 122.5(6) . .
C1 C2 C3 122.5(6) . .
C1 C2 H2 118.8 . .
C3 C2 H2 118.8 . .
C4 C3 C2 117.8(6) . .
C4 C3 H3 121.1 . .
C2 C3 H3 121.1 . .
C3 C4 C5 120.5(6) . .
C3 C4 H4 119.8 . .
C5 C4 H4 119.8 . .
C1A C5 C4 120.5(5) . .
N1 C5 C4 120.5(5) . .
C1A C5 C6 120.4(5) . .
N1 C5 C6 120.4(5) . .
C4 C5 C6 119.1(5) . .
O1 C6 C7 124.4(4) . .
O1 C6 C5 115.2(4) . .
C7 C6 C5 120.4(5) . .
C6 C7 C8 124.5(5) . .
C6 C7 H7 117.8 . .
C8 C7 H7 117.8 . .
O2 C8 C7 124.0(5) . .
O2 C8 C9 115.7(4) . .
C7 C8 C9 120.3(5) . .
N2A C9 C10 119.7(5) . .
C13 C9 C10 119.7(5) . .
N2A C9 C8 119.4(4) . .
C13 C9 C8 119.4(4) . .
C10 C9 C8 120.8(5) . .
C11 C10 C9 120.3(6) . .
C11 C10 H10 119.9 . .
C9 C10 H10 119.9 . .
C12 C11 C10 118.7(5) . .
C12 C11 H11 120.7 . .
C10 C11 H11 120.7 . .
C13A C12 C11 119.4(6) . .
N2 C12 C11 119.4(6) . .
N2 C12 H12 120.3 . .
C11 C12 H12 120.3 . .

loop_
_geom_bond_atom_site_label_1
_geom_bond_atom_site_label_2
_geom_bond_distance
_geom_bond_site_symmetry_2
Fe1 O2 1.986(3) .
Fe1 O2 1.986(3) 3_565
Fe1 O2 1.986(3) 2_665
Fe1 O1 1.999(3) 3_565
Fe1 O1 1.999(3) 2_665
Fe1 O1 1.999(3) .
O1 C6 1.280(6) .
O1W H1W 0.8300 .
O2 C8 1.280(6) .
C13 N2 1.338(8) .
C13 C9 1.345(7) .
C13 H13 0.9300 .
N2 C12 1.350(9) .
N2A C13A 1.338(8) .
N2A C9 1.345(7) .
C13A C12 1.350(9) .
C13A H13A 0.9300 .
N1 C5 1.346(8) .
N1 C1 1.373(8) .
C1 C2 1.355(9) .
C1 H1 0.9300 .
C1A C5 1.346(8) .
C1A N1A 1.373(8) .
C1A H1A 0.9300 .
N1A C2 1.355(9) .
C2 C3 1.367(10) .
C2 H2 0.9300 .
C3 C4 1.355(8) .
C3 H3 0.9300 .
C4 C5 1.390(8) .
C4 H4 0.9300 .
C5 C6 1.501(7) .
C6 C7 1.386(7) .
C7 C8 1.387(7) .
C7 H7 0.9300 .
C8 C9 1.497(7) .
C9 C10 1.387(7) .
C10 C11 1.371(8) .
C10 H10 0.9300 .
C11 C12 1.364(9) .
C11 H11 0.9300 .
C12 H12 0.9300 .
